data_4125163
loop_
_publ_author_name
'Chen, Teng-Hao'
'Wang, Le'
'Trueblood, Jonathan V.'
'Grassian, Vicki H.'
'Cohen, Seth M.'

_publ_section_title
;
 Poly(isophthalic acid)(ethylene oxide) as a Macromolecular Modulator for
 Metal-Organic Polyhedra.
;
_journal_issue 30
_journal_name_full 'Journal of the American Chemical Society'
_journal_page_first 9646
_journal_page_last 9654
_journal_paper_doi 10.1021/jacs.6b04971
_journal_volume 138
_journal_year 2016
_chemical_formula_moiety 'C192 Cu24 O144'
_chemical_formula_sum 'C192 Cu24 O144'
_chemical_formula_weight 6135.12
_space_group_crystal_system tetragonal
_space_group_IT_number 87
_space_group_name_Hall '-I 4'
_space_group_name_H-M_alt 'I 4/m'
_symmetry_Int_Tables_number 87
_symmetry_space_group_name_Hall '-I 4'
_symmetry_space_group_name_H-M 'I 4/m'
_audit_creation_date 2016-04-14
_audit_creation_method
;
Olex2 1.2
(compiled 2016.02.19 svn.r3266 for OlexSys, GUI svn.r5155)
;
_cell_angle_alpha 90
_cell_angle_beta 90
_cell_angle_gamma 90
_cell_formula_units_Z 2
_cell_length_a 27.401(11)
_cell_length_b 27.401(11)
_cell_length_c 35.409(14)
_cell_measurement_reflns_used 1027
_cell_measurement_temperature 296(2)
_cell_measurement_theta_max 15.98
_cell_measurement_theta_min 2.40
_cell_volume 26586(18)
_computing_cell_refinement 'SAINT v8.34A (Bruker, 2013)'
_computing_data_collection 'APEX2 v2013.6-2 (Bruker, 2013)'
_computing_data_reduction 'SAINT v8.34A (Bruker, 2013)'
_computing_molecular_graphics 'Olex2 (Dolomanov et al., 2009)'
_computing_publication_material 'Olex2 (Dolomanov et al., 2009)'
_computing_structure_refinement 'olex2.refine (Bourhis et al., 2015)'
_computing_structure_solution 'ShelXT (Sheldrick, 2008)'
_diffrn_ambient_temperature 296.15
_diffrn_detector_area_resol_mean 7.9
_diffrn_detector_type 'CCD Area Detector'
_diffrn_measured_fraction_theta_full 0.9971
_diffrn_measured_fraction_theta_max 0.9971
_diffrn_measurement_device 'Kappa Four-Circle Diffractometer'
_diffrn_measurement_device_type 'Bruker APEX-II CCD'
_diffrn_measurement_method '\f and \w scans'
_diffrn_radiation_type 'Mo K\a'
_diffrn_radiation_wavelength 0.71073
_diffrn_reflns_av_R_equivalents 0.0934
_diffrn_reflns_av_unetI/netI 0.1160
_diffrn_reflns_limit_h_max 20
_diffrn_reflns_limit_h_min -15
_diffrn_reflns_limit_k_max 16
_diffrn_reflns_limit_k_min -20
_diffrn_reflns_limit_l_max 20
_diffrn_reflns_limit_l_min -26
_diffrn_reflns_number 9448
_diffrn_reflns_theta_full 26.0000
_diffrn_reflns_theta_max 15.55
_diffrn_reflns_theta_min 1.49
_diffrn_standards_number 0
_exptl_absorpt_coefficient_mu 0.987
_exptl_absorpt_correction_type emprirical
_exptl_crystal_colour blue
_exptl_crystal_colour_primary blue
_exptl_crystal_density_diffrn 0.7664
_exptl_crystal_description block
_exptl_crystal_F_000 6020.2
_exptl_crystal_size_max 0.3
_exptl_crystal_size_mid 0.2
_exptl_crystal_size_min 0.1
_refine_diff_density_max 0.4436
_refine_diff_density_min -0.5737
_refine_diff_density_rms 0.0813
_refine_ls_d_res_high 1.3255
_refine_ls_d_res_low 13.7004
_refine_ls_goodness_of_fit_ref 0.9139
_refine_ls_hydrogen_treatment undef
_refine_ls_matrix_type full
_refine_ls_number_constraints 0
_refine_ls_number_parameters 411
_refine_ls_number_reflns 3097
_refine_ls_number_restraints 234
_refine_ls_restrained_S_all 0.8764
_refine_ls_R_factor_all 0.0808
_refine_ls_R_factor_gt 0.0529
_refine_ls_shift/su_max 0.0007
_refine_ls_shift/su_mean 0.0001
_refine_ls_structure_factor_coef Fsqd
_refine_ls_weighting_details 'w=1/[\s^2^(Fo^2^)+(0.0695P)^2^] where P=(Fo^2^+2Fc^2^)/3'
_refine_ls_weighting_scheme calc
_refine_ls_wR_factor_gt 0.1339
_refine_ls_wR_factor_ref 0.1406
_reflns_Friedel_coverage 0.0
_reflns_limit_h_max 20
_reflns_limit_h_min 0
_reflns_limit_k_max 20
_reflns_limit_k_min 0
_reflns_limit_l_max 26
_reflns_limit_l_min 0
_reflns_number_gt 1889
_reflns_number_total 3090
_reflns_threshold_expression I>=2u(I)
_cod_data_source_file ja6b04971_si_002.cif
_cod_data_source_block MOP_OH
_cod_depositor_comments 'Adding full bibliography for 4125161--4125168.cif.'
_cod_original_cell_volume 26585(18)
_cod_database_code 4125163
_olex2_refinement_description
;
1. Uiso/Uaniso restraints and constraints
Uanis(O006) \\sim Ueq, Uanis(O009) \\sim Ueq, Uanis(O00C) \\sim Ueq,
Uanis(O00D) \\sim Ueq, Uanis(C00O) \\sim Ueq, Uanis(C00R) \\sim Ueq,
Uanis(C00S) \\sim Ueq, Uanis(C00U) \\sim Ueq, Uanis(C00Y) \\sim Ueq,
Uanis(C00Z) \\sim Ueq, Uanis(C011) \\sim Ueq, Uanis(C015) \\sim Ueq,
Uanis(O019) \\sim Ueq: with sigma of 0.01 and sigma for terminal atoms of 0.02
Uanis(O007) \\sim Ueq, Uanis(O00B) \\sim Ueq, Uanis(O00E) \\sim Ueq,
Uanis(O00G) \\sim Ueq, Uanis(C00K) \\sim Ueq, Uanis(C00L) \\sim Ueq,
Uanis(C00M) \\sim Ueq, Uanis(O00N) \\sim Ueq, Uanis(C00V) \\sim Ueq,
Uanis(C00X) \\sim Ueq, Uanis(C010) \\sim Ueq, Uanis(C012) \\sim Ueq,
Uanis(C013) \\sim Ueq: with sigma of 0.01 and sigma for terminal atoms of 0.02
Uanis(O005) \\sim Ueq, Uanis(O00H) \\sim Ueq, Uanis(O00I) \\sim Ueq,
Uanis(C00P) \\sim Ueq, Uanis(C00T) \\sim Ueq, Uanis(O00W) \\sim Ueq,
Uanis(C014) \\sim Ueq, Uanis(C016) \\sim Ueq, Uanis(C017) \\sim Ueq,
Uanis(C018) \\sim Ueq, Uanis(C01A) \\sim Ueq, Uanis(C01C) \\sim Ueq,
Uanis(O008) \\sim Ueq: with sigma of 0.01 and sigma for terminal atoms of 0.02
;
_olex2_submission_special_instructions 'No special instructions were received'

loop_
_space_group_symop_id
_space_group_symop_operation_xyz
1 x,y,z
2 -y,x,z
3 y,-x,z
4 -x,-y,z
5 -x,-y,-z
6 y,-x,-z
7 -y,x,-z
8 x,y,-z
9 x+1/2,y+1/2,z+1/2
10 -y+1/2,x+1/2,z+1/2
11 y+1/2,-x+1/2,z+1/2
12 -x+1/2,-y+1/2,z+1/2
13 -x+1/2,-y+1/2,-z+1/2
14 y+1/2,-x+1/2,-z+1/2
15 -y+1/2,x+1/2,-z+1/2
16 x+1/2,y+1/2,-z+1/2

loop_
_atom_site_label
_atom_site_type_symbol
_atom_site_fract_x
_atom_site_fract_y
_atom_site_fract_z
_atom_site_U_iso_or_equiv
_atom_site_adp_type
_atom_site_occupancy
_atom_site_site_symmetry_order
_atom_site_refinement_flags_posn
_atom_site_refinement_flags_adp
_atom_site_refinement_flags_occupancy
Cu01 Cu 0.57583(6) 0.69190(6) 0.34185(4) 0.0674(8) Uani 1.000000 1 . . .
Cu02 Cu 0.76738(8) 0.61699(9) 0.5 0.0674(9) Uani 1.000000 2 S T P
Cu03 Cu 0.60012(7) 0.75432(6) 0.28887(4) 0.0720(8) Uani 1.000000 1 . . .
Cu04 Cu 0.85498(9) 0.65614(9) 0.5 0.0731(10) Uani 1.000000 2 S T P
O005 O 0.5443(3) 0.7491(3) 0.3646(2) 0.055(3) Uani 1.000000 1 . U .
O006 O 0.3014(3) 0.6329(3) 0.2664(2) 0.058(3) Uani 1.000000 1 . U .
O007 O 0.6571(3) 0.7692(3) 0.3193(3) 0.081(3) Uani 1.000000 1 . U .
O008 O 0.4254(3) 0.7906(3) 0.4611(2) 0.068(3) Uani 1.000000 1 . U .
O009 O 0.3553(3) 0.6119(3) 0.3101(2) 0.062(3) Uani 1.000000 1 . U .
O00A O 0.9279(4) 0.6884(4) 0.5 0.095(5) Uani 1.000000 2 S T P
O00B O 0.7528(3) 0.6653(3) 0.4614(2) 0.073(3) Uani 1.000000 1 . U .
O00C O 0.5400(3) 0.7325(3) 0.2653(2) 0.068(3) Uani 1.000000 1 . U .
O00D O 0.5173(3) 0.6812(3) 0.3124(3) 0.073(3) Uani 1.000000 1 . U .
O00E O 0.6381(3) 0.7127(3) 0.3636(2) 0.058(3) Uani 1.000000 1 . U .
O00F O 0.6253(3) 0.8066(3) 0.2426(2) 0.112(4) Uani 1.000000 1 . . .
O00G O 0.8282(3) 0.6994(3) 0.4615(2) 0.066(3) Uani 1.000000 1 . U .
O00H O 0.5632(3) 0.8029(3) 0.3188(3) 0.080(3) Uani 1.000000 1 . U .
O00I O 0.3917(3) 0.8688(3) 0.4610(2) 0.079(3) Uani 1.000000 1 . U .
O00J O 0.5557(4) 0.6378(3) 0.3850(2) 0.155(5) Uani 1.000000 1 . . .
C00K C 0.6654(5) 0.7442(5) 0.3491(4) 0.044(5) Uani 1.000000 1 . U .
C00L C 0.7119(5) 0.7534(5) 0.3706(4) 0.063(4) Uani 1.000000 1 . U .
C00M C 0.7212(5) 0.7205(4) 0.4014(3) 0.051(4) Uani 1.000000 1 . U .
O00N O 0.8160(4) 0.8377(4) 0.3675(3) 0.123(4) Uani 1.000000 1 . U .
C00O C 0.4619(5) 0.6937(5) 0.2599(4) 0.066(5) Uani 1.000000 1 . U .
C00P C 0.5404(5) 0.7882(6) 0.3488(5) 0.057(5) Uani 1.000000 1 . U .
O00Q O 0.6952(4) 0.5856(5) 0.5 0.134(6) Uani 1.000000 2 S T P
C00R C 0.3830(6) 0.6612(5) 0.2607(4) 0.074(5) Uani 1.000000 1 . U .
C00S C 0.5095(6) 0.7053(5) 0.2817(4) 0.065(5) Uani 1.000000 1 . U .
C00T C 0.5114(5) 0.8256(6) 0.3691(4) 0.073(5) Uani 1.000000 1 . U .
C00U C 0.3431(7) 0.6351(6) 0.2782(5) 0.060(5) Uani 1.000000 1 . U .
C00V C 0.7856(6) 0.7993(6) 0.3759(4) 0.085(5) Uani 1.000000 1 . U .
O00W O 0.4755(5) 0.9523(5) 0.3543(3) 0.176(5) Uani 1.000000 1 . U .
C00X C 0.7837(5) 0.6936(5) 0.4481(4) 0.042(4) Uani 1.000000 1 . U .
C00Y C 0.4573(5) 0.7160(5) 0.2239(4) 0.076(5) Uani 1.000000 1 . U .
C00Z C 0.4270(6) 0.6658(5) 0.2794(4) 0.067(5) Uani 1.000000 1 . U .
C010 C 0.7663(6) 0.7295(5) 0.4180(4) 0.059(4) Uani 1.000000 1 . U .
C011 C 0.4117(7) 0.7063(6) 0.2084(5) 0.108(6) Uani 1.000000 1 . U .
C012 C 0.7396(6) 0.7918(5) 0.3573(4) 0.084(5) Uani 1.000000 1 . U .
C013 C 0.8012(4) 0.7691(5) 0.4090(3) 0.063(4) Uani 1.000000 1 . U .
C014 C 0.4548(5) 0.8509(6) 0.4131(4) 0.071(5) Uani 1.000000 1 . U .
C015 C 0.3724(5) 0.6814(5) 0.2250(4) 0.087(5) Uani 1.000000 1 . U .
C016 C 0.4836(5) 0.8132(5) 0.4002(4) 0.067(5) Uani 1.000000 1 . U .
C017 C 0.4474(5) 0.8985(5) 0.4001(4) 0.070(5) Uani 1.000000 1 . U .
C018 C 0.5096(6) 0.8702(7) 0.3508(4) 0.105(6) Uani 1.000000 1 . U .
O019 O 0.4055(4) 0.7254(4) 0.1703(3) 0.157(5) Uani 1.000000 1 . U .
C01A C 0.4809(7) 0.9030(7) 0.3718(5) 0.120(7) Uani 1.000000 1 . U .
C01C C 0.4209(5) 0.8336(6) 0.4483(4) 0.060(5) Uani 1.000000 1 . U .

loop_
_atom_site_aniso_label
_atom_site_aniso_U_11
_atom_site_aniso_U_22
_atom_site_aniso_U_33
_atom_site_aniso_U_12
_atom_site_aniso_U_13
_atom_site_aniso_U_23
Cu01 0.0789(16) 0.0719(15) 0.0514(12) -0.0021(13) 0.0071(13) 0.0223(12)
Cu02 0.059(2) 0.083(2) 0.0605(18) -0.0176(18) -0.000000 0.000000
Cu03 0.0834(16) 0.0763(16) 0.0563(13) -0.0047(13) 0.0062(14) 0.0270(13)
Cu04 0.060(2) 0.090(2) 0.0690(18) -0.0162(18) -0.000000 0.000000
O005 0.059(6) 0.050(6) 0.057(5) -0.001(4) 0.003(4) 0.007(4)
O006 0.038(7) 0.058(7) 0.077(6) -0.007(5) 0.007(5) 0.007(5)
O007 0.083(7) 0.086(6) 0.074(6) 0.003(4) -0.004(4) -0.002(4)
O008 0.081(7) 0.043(7) 0.080(7) 0.012(5) 0.017(5) 0.015(5)
O009 0.051(6) 0.069(7) 0.065(6) -0.018(5) 0.013(5) 0.000(5)
O00A 0.056(10) 0.101(11) 0.127(11) -0.007(8) -0.000000 0.000000
O00B 0.066(6) 0.084(6) 0.068(6) -0.014(4) -0.006(4) 0.009(4)
O00C 0.061(6) 0.069(6) 0.073(6) 0.001(4) -0.001(4) 0.012(4)
O00D 0.068(6) 0.076(6) 0.075(6) 0.001(4) -0.000(4) 0.009(4)
O00E 0.059(6) 0.057(6) 0.059(5) 0.006(4) -0.001(4) -0.001(4)
O00F 0.180(10) 0.055(7) 0.101(7) 0.031(7) -0.052(7) 0.014(6)
O00G 0.061(6) 0.076(6) 0.060(5) -0.011(4) -0.004(4) 0.002(4)
O00H 0.090(6) 0.074(6) 0.077(6) 0.007(4) 0.016(4) -0.006(4)
O00I 0.095(8) 0.063(7) 0.081(7) 0.017(5) 0.014(5) 0.015(5)
O00J 0.277(14) 0.116(9) 0.072(7) -0.065(9) 0.014(8) 0.039(7)
C00K 0.020(8) 0.048(8) 0.066(8) -0.003(4) 0.003(4) 0.007(4)
C00L 0.066(8) 0.066(8) 0.055(7) -0.000(4) -0.002(4) 0.004(4)
C00M 0.037(7) 0.061(8) 0.055(7) 0.006(4) -0.003(4) -0.007(4)
O00N 0.127(9) 0.115(8) 0.128(8) -0.047(6) -0.002(6) 0.031(6)
C00O 0.057(8) 0.072(8) 0.069(8) 0.004(4) -0.004(4) 0.004(4)
C00P 0.059(8) 0.044(8) 0.069(8) 0.005(4) 0.001(4) 0.014(4)
O00Q 0.031(10) 0.104(12) 0.267(17) -0.028(9) -0.000000 0.000000
C00R 0.076(8) 0.071(8) 0.074(8) -0.007(4) -0.001(4) 0.005(4)
C00S 0.062(9) 0.070(8) 0.065(8) 0.002(4) -0.001(4) 0.002(4)
C00T 0.076(8) 0.074(8) 0.069(8) -0.002(4) 0.003(4) 0.008(4)
C00U 0.059(9) 0.058(8) 0.063(9) -0.001(4) -0.006(5) 0.000(4)
C00V 0.095(9) 0.088(9) 0.072(8) 0.007(4) -0.000(4) 0.010(4)
O00W 0.200(11) 0.152(10) 0.176(10) 0.009(7) 0.031(7) 0.011(7)
C00X 0.034(8) 0.057(8) 0.035(7) -0.005(4) -0.003(4) 0.006(4)
C00Y 0.082(8) 0.085(8) 0.061(8) -0.001(4) -0.007(4) 0.005(4)
C00Z 0.067(8) 0.061(8) 0.074(8) -0.008(4) 0.002(4) 0.004(4)
C010 0.073(8) 0.054(8) 0.049(7) 0.004(4) 0.004(4) 0.003(4)
C011 0.102(9) 0.112(9) 0.109(9) -0.003(4) -0.002(5) 0.006(5)
C012 0.080(8) 0.082(8) 0.089(8) -0.012(4) 0.002(4) -0.003(4)
C013 0.061(8) 0.063(8) 0.066(7) -0.005(4) 0.001(4) -0.009(4)
C014 0.073(8) 0.079(8) 0.060(8) -0.008(4) -0.001(4) 0.005(4)
C015 0.083(9) 0.101(9) 0.078(8) -0.009(4) -0.002(4) 0.015(4)
C016 0.065(8) 0.067(8) 0.069(8) 0.016(4) 0.003(4) -0.009(4)
C017 0.077(8) 0.058(8) 0.075(8) 0.007(4) 0.007(4) 0.005(4)
C018 0.104(9) 0.101(9) 0.110(9) 0.008(4) 0.008(4) 0.003(5)
O019 0.138(10) 0.216(11) 0.118(8) -0.022(7) -0.020(6) 0.053(7)
C01A 0.131(10) 0.110(10) 0.120(9) 0.004(5) 0.010(5) 0.012(5)
C01C 0.061(9) 0.065(9) 0.054(8) 0.007(4) -0.002(4) -0.009(4)

loop_
_atom_type_symbol
_atom_type_scat_dispersion_real
_atom_type_scat_dispersion_imag
_atom_type_scat_Cromer_Mann_a1
_atom_type_scat_Cromer_Mann_a2
_atom_type_scat_Cromer_Mann_a3
_atom_type_scat_Cromer_Mann_a4
_atom_type_scat_Cromer_Mann_b1
_atom_type_scat_Cromer_Mann_b2
_atom_type_scat_Cromer_Mann_b3
_atom_type_scat_Cromer_Mann_b4
_atom_type_scat_Cromer_Mann_c
_atom_type_scat_source
_atom_type_scat_dispersion_source
C 0.00347 0.00161 2.31000 1.02000 1.58860 0.86500 20.84390 10.20750 0.56870 51.65120 0.215599998832 'International Tables Volume C Table 6.1.1.4 (pp. 500-502)' 'Henke, Gullikson and Davis, At. Data and Nucl. Data Tables, 1993, 54, 2'
Cu 0.34125 1.28947 13.33800 7.16760 5.61580 1.67350 3.58280 0.24700 11.39660 64.81260 1.19099998474 'International Tables Volume C Table 6.1.1.4 (pp. 500-502)' 'Henke, Gullikson and Davis, At. Data and Nucl. Data Tables, 1993, 54, 2'
O 0.01158 0.00611 3.04850 2.28680 1.54630 0.86700 13.27710 5.70110 0.32390 32.90890 0.250800013542 'International Tables Volume C Table 6.1.1.4 (pp. 500-502)' 'Henke, Gullikson and Davis, At. Data and Nucl. Data Tables, 1993, 54, 2'

loop_
_geom_angle_atom_site_label_1
_geom_angle_atom_site_label_2
_geom_angle_atom_site_label_3
_geom_angle
_geom_angle_site_symmetry_1
_geom_angle_site_symmetry_3
O005 Cu01 Cu03 83.4(2) . .
O009 Cu01 Cu03 83.9(3) 3_565 .
O009 Cu01 O005 167.3(4) 3_565 .
O00D Cu01 Cu03 85.6(3) . .
O00D Cu01 O005 88.7(3) . .
O00D Cu01 O009 90.5(3) . 3_565
O00E Cu01 Cu03 82.5(3) . .
O00E Cu01 O005 89.4(3) . .
O00E Cu01 O009 88.8(3) . 3_565
O00E Cu01 O00D 168.1(4) . .
O00J Cu01 Cu03 178.3(3) . .
O00J Cu01 O005 98.2(4) . .
O00J Cu01 O009 94.6(4) . 3_565
O00J Cu01 O00D 93.7(4) . .
O00J Cu01 O00E 98.1(4) . .
O008 Cu02 Cu04 86.8(3) 6_566 .
O008 Cu02 Cu04 86.8(3) 3_565 .
O008 Cu02 O008 92.4(5) 3_565 6_566
O00B Cu02 Cu04 84.8(3) . .
O00B Cu02 Cu04 84.8(3) 8_556 .
O00B Cu02 O008 171.5(4) 8_556 3_565
O00B Cu02 O008 88.5(3) 8_556 6_566
O00B Cu02 O008 88.5(3) . 3_565
O00B Cu02 O008 171.5(4) . 6_566
O00B Cu02 O00B 89.4(5) . 8_556
O00Q Cu02 Cu04 179.4(4) . .
O00Q Cu02 O008 93.6(4) . 3_565
O00Q Cu02 O008 93.6(4) . 6_566
O00Q Cu02 O00B 94.8(4) . 8_556
O00Q Cu02 O00B 94.8(4) . .
O006 Cu03 Cu01 84.2(3) 3_565 .
O007 Cu03 Cu01 86.8(3) . .
O007 Cu03 O006 91.1(3) . 3_565
O00C Cu03 Cu01 83.8(3) . .
O00C Cu03 O006 88.6(3) . 3_565
O00C Cu03 O007 170.6(4) . .
O00F Cu03 Cu01 176.9(2) . .
O00F Cu03 O006 93.4(3) . 3_565
O00F Cu03 O007 91.3(4) . .
O00F Cu03 O00C 98.1(3) . .
O00H Cu03 Cu01 85.8(3) . .
O00H Cu03 O006 169.9(4) . 3_565
O00H Cu03 O007 88.4(3) . .
O00H Cu03 O00C 90.3(3) . .
O00H Cu03 O00F 96.7(4) . .
O00A Cu04 Cu02 179.8(3) . .
O00G Cu04 Cu02 84.6(3) . .
O00G Cu04 Cu02 84.6(3) 8_556 .
O00G Cu04 O00A 95.6(3) . .
O00G Cu04 O00A 95.6(3) 8_556 .
O00G Cu04 O00G 88.8(4) . 8_556
O00I Cu04 Cu02 84.4(3) 6_566 .
O00I Cu04 Cu02 84.4(3) 3_565 .
O00I Cu04 O00A 95.4(3) 6_566 .
O00I Cu04 O00A 95.4(3) 3_565 .
O00I Cu04 O00G 89.2(3) 3_565 .
O00I Cu04 O00G 168.9(4) 3_565 8_556
O00I Cu04 O00G 89.2(3) 6_566 8_556
O00I Cu04 O00G 168.9(4) 6_566 .
O00I Cu04 O00I 90.8(5) 3_565 6_566
C00P O005 Cu01 123.6(10) . .
C00U O006 Cu03 128.3(11) . 2_655
C00K O007 Cu03 119.2(9) . .
C01C O008 Cu02 120.5(10) . 7_656
C00U O009 Cu01 123.6(10) . 2_655
C00X O00B Cu02 123.6(9) . 8_556
C00S O00C Cu03 123.0(10) . .
C00S O00D Cu01 121.0(10) . .
C00K O00E Cu01 124.1(9) . .
C00X O00G Cu04 121.8(9) . 8_556
C00P O00H Cu03 118.4(10) . .
C01C O00I Cu04 120.2(10) . 7_656
O00E C00K O007 127.0(14) . .
C00L C00K O007 118.4(14) . .
C00L C00K O00E 114.5(14) . .
C00M C00L C00K 115.2(14) . .
C012 C00L C00K 115.0(14) . .
C012 C00L C00M 129.8(14) . .
C010 C00M C00L 111.4(13) . .
C00Y C00O C00S 115.8(15) . .
C00Z C00O C00S 116.0(14) . .
C00Z C00O C00Y 128.0(14) . .
O00H C00P O005 127.5(15) . .
C00T C00P O005 115.7(16) . .
C00T C00P O00H 116.2(14) . .
C00Z C00R C00U 120.1(16) . .
C015 C00R C00U 115.0(17) . .
C015 C00R C00Z 124.9(16) . .
O00D C00S O00C 125.5(15) . .
C00O C00S O00C 116.6(14) . .
C00O C00S O00D 117.1(15) . .
C016 C00T C00P 120.8(16) . .
C018 C00T C00P 113.6(16) . .
C018 C00T C016 124.9(16) . .
O009 C00U O006 120.1(17) . .
C00R C00U O006 125.9(17) . .
C00R C00U O009 114.0(16) . .
C012 C00V O00N 122.8(15) . .
C013 C00V O00N 114.7(15) . .
C013 C00V C012 122.1(15) . .
O00G C00X O00B 124.6(13) . .
C010 C00X O00B 117.1(13) . .
C010 C00X O00G 117.6(13) . .
C011 C00Y C00O 110.6(15) . .
C00R C00Z C00O 114.1(14) . .
C00X C010 C00M 117.3(14) . .
C013 C010 C00M 127.9(13) . .
C013 C010 C00X 114.8(14) . .
C015 C011 C00Y 128.1(17) . .
O019 C011 C00Y 113.7(17) . .
O019 C011 C015 118.1(17) . .
C00V C012 C00L 115.8(15) . .
C010 C013 C00V 112.8(13) . .
C017 C014 C016 132.5(15) . .
C01C C014 C016 111.2(15) . .
C01C C014 C017 116.1(15) . .
C011 C015 C00R 114.1(16) . .
C014 C016 C00T 113.2(15) . .
C01A C017 C014 103.1(15) . .
C01A C018 C00T 109.5(16) . .
C017 C01A O00W 108.7(18) . .
C018 C01A O00W 114.3(17) . .
C018 C01A C017 135.0(18) . .
O00I C01C O008 127.7(15) . .
C014 C01C O008 119.3(14) . .
C014 C01C O00I 113.0(15) . .

loop_
_geom_bond_atom_site_label_1
_geom_bond_atom_site_label_2
_geom_bond_distance
_geom_bond_site_symmetry_2
Cu01 Cu03 2.624(2) .
Cu01 O005 1.962(8) .
Cu01 O009 1.978(8) 3_565
Cu01 O00D 1.936(9) .
Cu01 O00E 1.958(9) .
Cu01 O00J 2.200(8) .
Cu02 Cu04 2.629(3) .
Cu02 O008 1.911(8) 3_565
Cu02 O008 1.911(8) 6_566
Cu02 O00B 1.944(9) .
Cu02 O00B 1.944(9) 8_556
Cu02 O00Q 2.156(11) .
Cu03 O006 1.941(8) 3_565
Cu03 O007 1.940(9) .
Cu03 O00C 1.941(9) .
Cu03 O00F 2.283(9) .
Cu03 O00H 1.980(8) .
Cu04 O00A 2.184(11) .
Cu04 O00G 1.951(8) 8_556
Cu04 O00G 1.951(8) .
Cu04 O00I 1.942(9) 6_566
Cu04 O00I 1.942(9) 3_565
O005 C00P 1.215(13) .
O006 C00U 1.218(14) .
O007 C00K 1.279(13) .
O008 C01C 1.268(14) .
O009 C00U 1.339(14) .
O00B C00X 1.242(12) .
O00C C00S 1.264(13) .
O00D C00S 1.288(13) .
O00E C00K 1.250(12) .
O00G C00X 1.319(12) .
O00H C00P 1.296(14) .
O00I C01C 1.332(14) .
C00K C00L 1.506(15) .
C00L C00M 1.440(13) .
C00L C012 1.380(15) .
C00M C010 1.390(14) .
O00N C00V 1.375(15) .
C00O C00S 1.549(15) .
C00O C00Y 1.419(14) .
C00O C00Z 1.405(14) .
C00P C00T 1.484(15) .
C00R C00U 1.446(16) .
C00R C00Z 1.382(15) .
C00R C015 1.409(15) .
C00T C016 1.381(14) .
C00T C018 1.385(16) .
C00V C012 1.436(16) .
C00V C013 1.497(15) .
O00W C01A 1.493(16) .
C00X C010 1.524(14) .
C00Y C011 1.388(16) .
C010 C013 1.482(14) .
C011 C015 1.405(17) .
C011 O019 1.457(16) .
C014 C016 1.377(15) .
C014 C017 1.397(15) .
C014 C01C 1.626(16) .
C017 C01A 1.365(17) .
C018 C01A 1.407(18) .

loop_
_restr_u_iso_atom_site_label
_restr_u_iso_weight_param
O005 0.0100
O006 0.0200
O007 0.0100
O008 0.0200
O009 0.0200
O00B 0.0100
O00C 0.0100
O00D 0.0100
O00E 0.0100
O00G 0.0100
O00H 0.0100
O00I 0.0200
C00K 0.0100
C00L 0.0100
C00M 0.0100
O00N 0.0200
C00O 0.0100
C00P 0.0100
C00R 0.0100
C00S 0.0100
C00T 0.0100
C00U 0.0100
C00V 0.0100
O00W 0.0200
C00X 0.0100
C00Y 0.0100
C00Z 0.0100
C010 0.0100
C011 0.0100
C012 0.0100
C013 0.0100
C014 0.0100
C015 0.0100
C016 0.0100
C017 0.0100
C018 0.0100
O019 0.0200
C01A 0.0100
C01C 0.0100
